data_2241489
loop_
_publ_author_name
'Cai, Xue'
'Ning, Hui'

_publ_section_title
;
 Crystal structure of
 di-\m-acetato-diacetatobis(\m-6,6'-dimethoxy-2,2'-{[(propane-1,3-diylbis(azanylylidene)]bis(methanylylidene)}diphenolato)tetrazinc
;
_journal_issue 12
_journal_name_full 'Acta Crystallographica Section E'
_journal_page_first m217
_journal_page_last m218
_journal_paper_doi 10.1107/S2056989015020551
_journal_volume 71
_journal_year 2015
_chemical_formula_iupac '[Zn4 (C19 H20 N2 O4)2 (C2 H3 O2)4]'
_chemical_formula_moiety 'C46 H52 N4 O16 Zn4'
_chemical_formula_sum 'C46 H52 N4 O16 Zn4'
_chemical_formula_weight 1178.48
_chemical_name_systematic
Di-\m-acetato-diacetatobis(\m-6,6'-dimethoxy-2,2'-{[(propane-1,3-diylbis(azanylylidene)]bis(methanylylidene)}diphenolato)tetrazinc
_space_group_IT_number 2
_symmetry_cell_setting triclinic
_symmetry_space_group_name_Hall '-P 1'
_symmetry_space_group_name_H-M 'P -1'
_atom_sites_solution_hydrogens geom
_atom_sites_solution_primary direct
_atom_sites_solution_secondary difmap
_audit_creation_method SHELXL-97
_cell_angle_alpha 103.425(2)
_cell_angle_beta 94.3230(10)
_cell_angle_gamma 115.6770(10)
_cell_formula_units_Z 1
_cell_length_a 10.4894(9)
_cell_length_b 10.7917(9)
_cell_length_c 11.9550(11)
_cell_measurement_reflns_used 4019
_cell_measurement_temperature 298(2)
_cell_measurement_theta_max 27.45
_cell_measurement_theta_min 2.19
_cell_volume 1162.17(18)
_computing_cell_refinement
;
SAINT-Plus (Bruker, 2001)
;
_computing_data_collection
;
APEX2 (Bruker, 2004)
;
_computing_data_reduction
;
SAINT-Plus (Bruker, 2001)
;
_computing_molecular_graphics
;
XP in SHELXTL (Sheldrick, 2008)
;
_computing_publication_material
;
SHELXTL (Sheldrick, 2008)
;
_computing_structure_refinement
;
SHELXL97 (Sheldrick, 2008)
;
_computing_structure_solution
;
SHELXTL (Sheldrick, 2008)
;
_diffrn_ambient_temperature 298(2)
_diffrn_detector_area_resol_mean 0
_diffrn_measured_fraction_theta_full 0.985
_diffrn_measured_fraction_theta_max 0.985
_diffrn_measurement_device_type 'Bruker SMART APEX CCD area-detector'
_diffrn_measurement_method 'phi and omega scans'
_diffrn_radiation_monochromator graphite
_diffrn_radiation_source 'fine-focus sealed tube'
_diffrn_radiation_type MoK\a
_diffrn_radiation_wavelength 0.71073
_diffrn_reflns_av_R_equivalents 0.0128
_diffrn_reflns_av_sigmaI/netI 0.0288
_diffrn_reflns_limit_h_max 12
_diffrn_reflns_limit_h_min -6
_diffrn_reflns_limit_k_max 13
_diffrn_reflns_limit_k_min -13
_diffrn_reflns_limit_l_max 14
_diffrn_reflns_limit_l_min -13
_diffrn_reflns_number 6281
_diffrn_reflns_theta_full 26.00
_diffrn_reflns_theta_max 26.00
_diffrn_reflns_theta_min 1.79
_diffrn_standards_interval_count 0
_diffrn_standards_interval_time 0
_diffrn_standards_number 0
_exptl_absorpt_coefficient_mu 2.117
_exptl_absorpt_correction_T_max 0.8489
_exptl_absorpt_correction_T_min 0.7419
_exptl_absorpt_correction_type multi-scan
_exptl_absorpt_process_details
;
(SADABS; Sheldrick, 1996)
;
_exptl_crystal_colour yellow
_exptl_crystal_density_diffrn 1.684
_exptl_crystal_density_method 'not measured'
_exptl_crystal_description block
_exptl_crystal_F_000 604
_exptl_crystal_size_max 0.15
_exptl_crystal_size_mid 0.10
_exptl_crystal_size_min 0.08
_refine_diff_density_max 0.264
_refine_diff_density_min -0.272
_refine_ls_extinction_method none
_refine_ls_goodness_of_fit_ref 1.051
_refine_ls_hydrogen_treatment constr
_refine_ls_matrix_type full
_refine_ls_number_parameters 318
_refine_ls_number_reflns 4497
_refine_ls_number_restraints 0
_refine_ls_restrained_S_all 1.051
_refine_ls_R_factor_all 0.0286
_refine_ls_R_factor_gt 0.0243
_refine_ls_shift/su_max 0.006
_refine_ls_shift/su_mean 0.000
_refine_ls_structure_factor_coef Fsqd
_refine_ls_weighting_details 'calc w=1/[\s^2^(Fo^2^)+(0.0367P)^2^+0.3975P] where P=(Fo^2^+2Fc^2^)/3'
_refine_ls_weighting_scheme calc
_refine_ls_wR_factor_gt 0.0689
_refine_ls_wR_factor_ref 0.0711
_reflns_number_gt 3969
_reflns_number_total 4497
_reflns_threshold_expression I>2sigma(I)
_cod_data_source_file pj2024sup1.cif
_cod_data_source_block I
_cod_database_code 2241489

loop_
_symmetry_equiv_pos_as_xyz
'x, y, z'
'-x, -y, -z'

loop_
_atom_site_type_symbol
_atom_site_label
_atom_site_fract_x
_atom_site_fract_y
_atom_site_fract_z
_atom_site_U_iso_or_equiv
_atom_site_adp_type
_atom_site_calc_flag
_atom_site_refinement_flags
_atom_site_occupancy
_atom_site_symmetry_multiplicity
C C1 0.5747(2) 0.1717(3) 0.1390(2) 0.0479(6) Uani d . 1 1
H H1A 0.5651 0.0938 0.1692 0.072 Uiso calc R 1 1
H H1B 0.5348 0.1350 0.0563 0.072 Uiso calc R 1 1
H H1C 0.5239 0.2186 0.1783 0.072 Uiso calc R 1 1
C C2 0.7601(2) 0.3909(2) 0.12186(18) 0.0334(4) Uani d . 1 1
C C3 0.6657(2) 0.4234(3) 0.0636(2) 0.0431(5) Uani d . 1 1
H H3 0.5666 0.3642 0.0497 0.052 Uiso calc R 1 1
C C4 0.7206(3) 0.5459(3) 0.0258(2) 0.0540(7) Uani d . 1 1
H H4 0.6577 0.5680 -0.0144 0.065 Uiso calc R 1 1
C C5 0.8656(3) 0.6339(3) 0.0473(2) 0.0485(6) Uani d . 1 1
H H5 0.9005 0.7136 0.0193 0.058 Uiso calc R 1 1
C C6 0.9640(2) 0.6057(2) 0.11148(18) 0.0344(5) Uani d . 1 1
C C7 0.9110(2) 0.4824(2) 0.14919(17) 0.0288(4) Uani d . 1 1
C C8 1.1149(2) 0.7072(2) 0.13321(19) 0.0374(5) Uani d . 1 1
H H8 1.1384 0.7791 0.0964 0.045 Uiso calc R 1 1
C C9 1.3647(2) 0.8311(2) 0.2054(2) 0.0428(5) Uani d . 1 1
H H9A 1.3563 0.9191 0.2172 0.051 Uiso calc R 1 1
H H9B 1.3959 0.8132 0.1316 0.051 Uiso calc R 1 1
C C10 1.4783(2) 0.8521(2) 0.3040(2) 0.0438(5) Uani d . 1 1
H H10A 1.4411 0.8567 0.3759 0.053 Uiso calc R 1 1
H H10B 1.5627 0.9436 0.3152 0.053 Uiso calc R 1 1
C C11 1.5238(3) 0.7346(3) 0.2830(2) 0.0503(6) Uani d . 1 1
H H11A 1.5415 0.7156 0.2039 0.060 Uiso calc R 1 1
H H11B 1.6138 0.7683 0.3370 0.060 Uiso calc R 1 1
C C12 1.4643(2) 0.5208(3) 0.33241(19) 0.0396(5) Uani d . 1 1
H H12 1.5642 0.5583 0.3466 0.048 Uiso calc R 1 1
C C13 1.3848(2) 0.3817(2) 0.35174(18) 0.0362(5) Uani d . 1 1
C C14 1.4677(3) 0.3186(3) 0.3880(2) 0.0446(6) Uani d . 1 1
H H14 1.5679 0.3689 0.4015 0.053 Uiso calc R 1 1
C C15 1.4038(3) 0.1858(3) 0.4035(2) 0.0499(6) Uani d . 1 1
H H15 1.4602 0.1465 0.4280 0.060 Uiso calc R 1 1
C C16 1.2532(3) 0.1083(3) 0.3828(2) 0.0435(5) Uani d . 1 1
H H16 1.2093 0.0169 0.3925 0.052 Uiso calc R 1 1
C C17 1.1699(2) 0.1679(2) 0.34775(18) 0.0354(5) Uani d . 1 1
C C18 1.2338(2) 0.3069(2) 0.33311(17) 0.0310(4) Uani d . 1 1
C C19 0.9443(3) -0.0457(3) 0.3169(3) 0.0661(8) Uani d . 1 1
H H19A 0.8425 -0.0761 0.2991 0.099 Uiso calc R 1 1
H H19B 0.9686 -0.0585 0.3910 0.099 Uiso calc R 1 1
H H19C 0.9691 -0.1021 0.2566 0.099 Uiso calc R 1 1
C C20 0.7933(2) -0.0082(2) 0.06099(19) 0.0343(4) Uani d . 1 1
C C21 0.7849(2) -0.1000(3) -0.0585(2) 0.0422(5) Uani d . 1 1
H H21A 0.7129 -0.1974 -0.0704 0.063 Uiso calc R 1 1
H H21B 0.8769 -0.0973 -0.0633 0.063 Uiso calc R 1 1
H H21C 0.7594 -0.0635 -0.1179 0.063 Uiso calc R 1 1
C C22 0.8649(2) 0.3057(2) 0.48569(18) 0.0314(4) Uani d . 1 1
C C23 1.0099(3) 0.3370(3) 0.5482(2) 0.0493(6) Uani d . 1 1
H H23A 1.0778 0.4354 0.5584 0.074 Uiso calc R 1 1
H H23B 1.0424 0.2747 0.5026 0.074 Uiso calc R 1 1
H H23C 1.0022 0.3208 0.6236 0.074 Uiso calc R 1 1
N N1 1.22093(19) 0.71044(18) 0.19729(15) 0.0340(4) Uani d . 1 1
N N2 1.41504(19) 0.59888(19) 0.29835(16) 0.0359(4) Uani d . 1 1
O O1 0.99395(15) 0.44590(15) 0.20882(13) 0.0329(3) Uani d . 1 1
O O2 1.14934(15) 0.35966(15) 0.30055(13) 0.0343(3) Uani d . 1 1
O O3 0.72225(16) 0.27149(18) 0.15849(17) 0.0488(4) Uani d . 1 1
O O4 1.02202(17) 0.10166(16) 0.32310(15) 0.0437(4) Uani d . 1 1
O O5 0.89752(18) 0.11959(17) 0.09127(14) 0.0436(4) Uani d . 1 1
O O6 0.7050(2) -0.0567(2) 0.12112(17) 0.0590(5) Uani d . 1 1
O O7 0.82953(16) 0.25334(17) 0.37574(13) 0.0409(4) Uani d . 1 1
O O8 0.77997(17) 0.33076(18) 0.54407(13) 0.0423(4) Uani d . 1 1
Zn Zn1 1.20447(2) 0.56385(2) 0.28798(2) 0.02906(8) Uani d . 1 1
Zn Zn2 0.92824(2) 0.25063(2) 0.24271(2) 0.02988(8) Uani d . 1 1

loop_
_atom_site_aniso_label
_atom_site_aniso_U_11
_atom_site_aniso_U_22
_atom_site_aniso_U_33
_atom_site_aniso_U_12
_atom_site_aniso_U_13
_atom_site_aniso_U_23
C1 0.0285(12) 0.0518(14) 0.0543(15) 0.0087(11) 0.0080(10) 0.0197(12)
C2 0.0322(11) 0.0350(11) 0.0342(11) 0.0155(9) 0.0064(9) 0.0125(9)
C3 0.0314(12) 0.0494(13) 0.0485(13) 0.0184(11) 0.0017(10) 0.0174(11)
C4 0.0471(15) 0.0605(16) 0.0624(17) 0.0293(13) -0.0030(12) 0.0281(14)
C5 0.0517(15) 0.0470(14) 0.0532(15) 0.0243(12) 0.0024(12) 0.0258(12)
C6 0.0383(12) 0.0344(11) 0.0332(11) 0.0177(9) 0.0062(9) 0.0136(9)
C7 0.0311(10) 0.0288(10) 0.0270(10) 0.0145(8) 0.0052(8) 0.0081(8)
C8 0.0461(13) 0.0308(11) 0.0363(11) 0.0151(10) 0.0110(10) 0.0164(9)
C9 0.0401(13) 0.0356(12) 0.0433(13) 0.0061(10) 0.0100(10) 0.0178(10)
C10 0.0331(12) 0.0387(12) 0.0445(13) 0.0024(10) 0.0072(10) 0.0141(10)
C11 0.0302(12) 0.0540(15) 0.0619(16) 0.0099(11) 0.0159(11) 0.0262(13)
C12 0.0259(11) 0.0473(13) 0.0384(12) 0.0149(10) 0.0045(9) 0.0046(10)
C13 0.0352(12) 0.0427(12) 0.0292(10) 0.0220(10) 0.0001(8) 0.0019(9)
C14 0.0394(13) 0.0543(14) 0.0402(12) 0.0284(12) -0.0019(10) 0.0041(11)
C15 0.0579(16) 0.0616(16) 0.0421(13) 0.0432(14) -0.0025(11) 0.0093(11)
C16 0.0597(16) 0.0434(13) 0.0363(12) 0.0326(12) 0.0053(11) 0.0113(10)
C17 0.0424(12) 0.0379(11) 0.0291(10) 0.0226(10) 0.0064(9) 0.0077(9)
C18 0.0332(11) 0.0353(11) 0.0254(10) 0.0193(9) 0.0029(8) 0.0048(8)
C19 0.0645(19) 0.0417(15) 0.085(2) 0.0146(14) 0.0019(16) 0.0313(15)
C20 0.0313(11) 0.0406(12) 0.0349(11) 0.0190(10) 0.0052(9) 0.0134(9)
C21 0.0367(12) 0.0430(12) 0.0406(12) 0.0185(10) 0.0017(10) 0.0035(10)
C22 0.0355(11) 0.0279(10) 0.0316(10) 0.0131(9) 0.0107(9) 0.0121(8)
C23 0.0518(15) 0.0672(16) 0.0374(12) 0.0374(13) 0.0075(11) 0.0111(12)
N1 0.0332(10) 0.0307(9) 0.0325(9) 0.0083(8) 0.0084(7) 0.0119(7)
N2 0.0279(9) 0.0393(10) 0.0364(10) 0.0125(8) 0.0083(7) 0.0100(8)
O1 0.0255(7) 0.0312(7) 0.0399(8) 0.0094(6) 0.0001(6) 0.0163(6)
O2 0.0269(7) 0.0315(7) 0.0460(9) 0.0138(6) 0.0035(6) 0.0149(6)
O3 0.0254(8) 0.0468(9) 0.0741(12) 0.0089(7) 0.0038(8) 0.0355(9)
O4 0.0397(9) 0.0345(8) 0.0589(10) 0.0168(7) 0.0095(8) 0.0182(7)
O5 0.0423(9) 0.0382(9) 0.0384(9) 0.0129(7) 0.0064(7) 0.0024(7)
O6 0.0571(11) 0.0699(12) 0.0544(11) 0.0260(10) 0.0266(9) 0.0283(10)
O7 0.0369(8) 0.0534(9) 0.0281(8) 0.0185(7) 0.0093(6) 0.0086(7)
O8 0.0365(9) 0.0551(10) 0.0323(8) 0.0206(8) 0.0113(7) 0.0077(7)
Zn1 0.02476(13) 0.02968(13) 0.03096(13) 0.00999(10) 0.00664(9) 0.01083(10)
Zn2 0.02869(14) 0.02835(13) 0.02989(13) 0.01035(10) 0.00723(10) 0.00921(10)

loop_
_atom_type_symbol
_atom_type_description
_atom_type_scat_dispersion_real
_atom_type_scat_dispersion_imag
_atom_type_scat_source
C C 0.0033 0.0016 'International Tables Vol C Tables 4.2.6.8 and 6.1.1.4'
H H 0.0000 0.0000 'International Tables Vol C Tables 4.2.6.8 and 6.1.1.4'
N N 0.0061 0.0033 'International Tables Vol C Tables 4.2.6.8 and 6.1.1.4'
O O 0.0106 0.0060 'International Tables Vol C Tables 4.2.6.8 and 6.1.1.4'
Zn Zn 0.2839 1.4301 'International Tables Vol C Tables 4.2.6.8 and 6.1.1.4'

loop_
_geom_angle_atom_site_label_1
_geom_angle_atom_site_label_2
_geom_angle_atom_site_label_3
_geom_angle_site_symmetry_1
_geom_angle_site_symmetry_3
_geom_angle
O3 C1 H1A . . 109.5
O3 C1 H1B . . 109.5
H1A C1 H1B . . 109.5
O3 C1 H1C . . 109.5
H1A C1 H1C . . 109.5
H1B C1 H1C . . 109.5
O3 C2 C3 . . 125.4(2)
O3 C2 C7 . . 112.88(18)
C3 C2 C7 . . 121.7(2)
C2 C3 C4 . . 119.1(2)
C2 C3 H3 . . 120.4
C4 C3 H3 . . 120.4
C5 C4 C3 . . 120.6(2)
C5 C4 H4 . . 119.7
C3 C4 H4 . . 119.7
C4 C5 C6 . . 121.0(2)
C4 C5 H5 . . 119.5
C6 C5 H5 . . 119.5
C7 C6 C5 . . 119.1(2)
C7 C6 C8 . . 123.83(19)
C5 C6 C8 . . 117.1(2)
O1 C7 C6 . . 123.77(18)
O1 C7 C2 . . 117.92(17)
C6 C7 C2 . . 118.31(18)
N1 C8 C6 . . 127.81(19)
N1 C8 H8 . . 116.1
C6 C8 H8 . . 116.1
N1 C9 C10 . . 113.12(18)
N1 C9 H9A . . 109.0
C10 C9 H9A . . 109.0
N1 C9 H9B . . 109.0
C10 C9 H9B . . 109.0
H9A C9 H9B . . 107.8
C9 C10 C11 . . 114.1(2)
C9 C10 H10A . . 108.7
C11 C10 H10A . . 108.7
C9 C10 H10B . . 108.7
C11 C10 H10B . . 108.7
H10A C10 H10B . . 107.6
N2 C11 C10 . . 113.20(19)
N2 C11 H11A . . 108.9
C10 C11 H11A . . 108.9
N2 C11 H11B . . 108.9
C10 C11 H11B . . 108.9
H11A C11 H11B . . 107.8
N2 C12 C13 . . 128.7(2)
N2 C12 H12 . . 115.7
C13 C12 H12 . . 115.7
C18 C13 C14 . . 119.5(2)
C18 C13 C12 . . 123.98(19)
C14 C13 C12 . . 116.5(2)
C15 C14 C13 . . 121.3(2)
C15 C14 H14 . . 119.3
C13 C14 H14 . . 119.3
C14 C15 C16 . . 120.0(2)
C14 C15 H15 . . 120.0
C16 C15 H15 . . 120.0
C17 C16 C15 . . 119.8(2)
C17 C16 H16 . . 120.1
C15 C16 H16 . . 120.1
O4 C17 C16 . . 125.1(2)
O4 C17 C18 . . 113.64(18)
C16 C17 C18 . . 121.3(2)
O2 C18 C13 . . 122.92(19)
O2 C18 C17 . . 118.95(19)
C13 C18 C17 . . 118.12(19)
O4 C19 H19A . . 109.5
O4 C19 H19B . . 109.5
H19A C19 H19B . . 109.5
O4 C19 H19C . . 109.5
H19A C19 H19C . . 109.5
H19B C19 H19C . . 109.5
O6 C20 O5 . . 124.8(2)
O6 C20 C21 . . 120.8(2)
O5 C20 C21 . . 114.42(19)
C20 C21 H21A . . 109.5
C20 C21 H21B . . 109.5
H21A C21 H21B . . 109.5
C20 C21 H21C . . 109.5
H21A C21 H21C . . 109.5
H21B C21 H21C . . 109.5
O8 C22 O7 . . 120.8(2)
O8 C22 C23 . . 119.36(19)
O7 C22 C23 . . 119.80(19)
C22 C23 H23A . . 109.5
C22 C23 H23B . . 109.5
H23A C23 H23B . . 109.5
C22 C23 H23C . . 109.5
H23A C23 H23C . . 109.5
H23B C23 H23C . . 109.5
C8 N1 C9 . . 115.46(18)
C8 N1 Zn1 . . 125.35(15)
C9 N1 Zn1 . . 119.19(14)
C12 N2 C11 . . 116.01(19)
C12 N2 Zn1 . . 124.81(15)
C11 N2 Zn1 . . 118.53(15)
C7 O1 Zn1 . . 129.06(12)
C7 O1 Zn2 . . 125.64(12)
Zn1 O1 Zn2 . . 105.29(6)
C18 O2 Zn2 . . 127.10(13)
C18 O2 Zn1 . . 129.24(13)
Zn2 O2 Zn1 . . 103.62(6)
C2 O3 C1 . . 119.07(18)
C2 O3 Zn2 . . 113.52(12)
C1 O3 Zn2 . . 127.31(14)
C17 O4 C19 . . 119.41(19)
C20 O5 Zn2 . . 120.25(14)
C22 O7 Zn2 . . 137.14(14)
C22 O8 Zn1 . 2_766 135.32(15)
O1 Zn1 O8 . 2_766 109.18(6)
O1 Zn1 N2 . . 149.75(7)
O8 Zn1 N2 2_766 . 98.57(7)
O1 Zn1 O2 . . 75.35(5)
O8 Zn1 O2 2_766 . 100.83(6)
N2 Zn1 O2 . . 88.08(6)
O1 Zn1 N1 . . 88.64(6)
O8 Zn1 N1 2_766 . 103.96(7)
N2 Zn1 N1 . . 96.30(7)
O2 Zn1 N1 . . 153.84(7)
O5 Zn2 O7 . . 137.44(7)
O5 Zn2 O2 . . 104.92(7)
O7 Zn2 O2 . . 110.70(6)
O5 Zn2 O1 . . 103.31(7)
O7 Zn2 O1 . . 107.96(6)
O2 Zn2 O1 . . 74.53(5)
O5 Zn2 O3 . . 85.68(7)
O7 Zn2 O3 . . 79.46(6)
O2 Zn2 O3 . . 143.50(5)
O1 Zn2 O3 . . 69.03(5)

loop_
_geom_bond_atom_site_label_1
_geom_bond_atom_site_label_2
_geom_bond_site_symmetry_2
_geom_bond_distance
C1 O3 . 1.412(3)
C1 H1A . 0.9600
C1 H1B . 0.9600
C1 H1C . 0.9600
C2 O3 . 1.362(3)
C2 C3 . 1.378(3)
C2 C7 . 1.416(3)
C3 C4 . 1.394(3)
C3 H3 . 0.9300
C4 C5 . 1.363(4)
C4 H4 . 0.9300
C5 C6 . 1.417(3)
C5 H5 . 0.9300
C6 C7 . 1.399(3)
C6 C8 . 1.441(3)
C7 O1 . 1.325(2)
C8 N1 . 1.285(3)
C8 H8 . 0.9300
C9 N1 . 1.482(3)
C9 C10 . 1.514(3)
C9 H9A . 0.9700
C9 H9B . 0.9700
C10 C11 . 1.515(4)
C10 H10A . 0.9700
C10 H10B . 0.9700
C11 N2 . 1.479(3)
C11 H11A . 0.9700
C11 H11B . 0.9700
C12 N2 . 1.284(3)
C12 C13 . 1.452(3)
C12 H12 . 0.9300
C13 C18 . 1.402(3)
C13 C14 . 1.415(3)
C14 C15 . 1.359(4)
C14 H14 . 0.9300
C15 C16 . 1.398(4)
C15 H15 . 0.9300
C16 C17 . 1.382(3)
C16 H16 . 0.9300
C17 O4 . 1.370(3)
C17 C18 . 1.414(3)
C18 O2 . 1.322(2)
C19 O4 . 1.418(3)
C19 H19A . 0.9600
C19 H19B . 0.9600
C19 H19C . 0.9600
C20 O6 . 1.226(3)
C20 O5 . 1.277(3)
C20 C21 . 1.509(3)
C21 H21A . 0.9600
C21 H21B . 0.9600
C21 H21C . 0.9600
C22 O8 . 1.253(2)
C22 O7 . 1.259(2)
C22 C23 . 1.501(3)
C23 H23A . 0.9600
C23 H23B . 0.9600
C23 H23C . 0.9600
N1 Zn1 . 2.0727(17)
N2 Zn1 . 2.0616(18)
O1 Zn1 . 2.0203(14)
O1 Zn2 . 2.0639(14)
O2 Zn2 . 2.0632(14)
O2 Zn1 . 2.0676(14)
O3 Zn2 . 2.4356(16)
O5 Zn2 . 1.9261(15)
O7 Zn2 . 1.9635(14)
O8 Zn1 2_766 2.0201(15)
Zn1 O8 2_766 2.0201(15)

_cod_database_fobs_code 2241489
